data_2107342
loop_
_publ_author_name
'Schaefer, W.P.'
'Ealick, S.E.'
'Marsh, R.E.'

_publ_section_title
;
 A reinvestigation of the structure of mue-hyperoxo-bis(pentaamminecobalt)
 tris(hydrogensulfate) monosulfate at room temperature and at 17 K
;
_journal_name_full 'Acta Crystallographica B (24,1968-38,1982)'
_journal_page_first 34
_journal_page_last 38
_journal_volume 37
_journal_year 1981
_chemical_formula_sum 'Co2 H33 N10 O18 S4'
_chemical_name_systematic '((Co (N H3)5)2 O2) H3 (S O4)4'
_space_group_IT_number 19
_symmetry_space_group_name_Hall 'P 2ac 2ab'
_symmetry_space_group_name_H-M 'P 21 21 21'
_cell_angle_alpha 90
_cell_angle_beta 90
_cell_angle_gamma 90
_cell_formula_units_Z 4
_cell_length_a 16.198
_cell_length_b 13.842
_cell_length_c 9.963
_cell_volume 2233.831
_citation_journal_id_ASTM ACBCAR
_cod_data_source_file Schaefer_ACBCAR_1981_1745.cif
_cod_data_source_block H33Co2N10O18S4
_cod_original_formula_sum 'H33 Co2 N10 O18 S4'
_cod_database_code 2107342

loop_
_symmetry_equiv_pos_as_xyz
x,y,z
-x+1/2,-y,z+1/2
x+1/2,-y+1/2,-z
-x,y+1/2,-z+1/2

loop_
_atom_site_label
_atom_site_type_symbol
_atom_site_fract_x
_atom_site_fract_y
_atom_site_fract_z
_atom_site_occupancy
_atom_site_U_iso_or_equiv
N4 N-3 -0.2168 -0.1359 1.202 1 0.0
O5 O-2 0.1736 0.0115 0.3168 1 0.0
O11 O-2 0.4306 0.2079 0.9724 1 0.0
H14 H+1 -0.0601 -0.1409 1.2982 1 0.0
O4 O-2 0.0612 0.1267 0.3169 1 0.0
N6 N-3 0.1057 0.1613 1.0366 1 0.0
O8 O-2 -0.1851 -0.0426 0.679 1 0.0
H29 H+1 0.0453 -0.0816 0.785 1 0.0
S1 S+6 0.1009 0.0472 0.3902 1 0.0
O18 O-2 0.3777 0.2034 0.6524 1 0.0
H6 H+1 -0.1219 -0.1837 0.882 1 0.0
H8 H+1 -0.1205 0.0019 1.2981 1 0.0
S2 S+6 -0.1214 -0.0957 0.6089 1 0.0
H27 H+1 0.1974 0.1755 0.8319 1 0.0
H2 H+1 -0.2556 -0.0546 0.9844 1 0.0
Co1 Co+3 -0.1251 -0.0914 1.0905 1 0.0
O13 O-2 0.2934 0.1726 1.0601 1 0.0
H32 H+1 0.4303 0.1537 0.9148 1 0.0
H17 H+1 0.0514 0.1885 1.0422 1 0.0
H16 H+1 0.144 0.208 1.0039 1 0.0
O12 O-2 0.307 0.2748 0.8643 1 0.0
N5 N-3 -0.049 -0.1591 1.2073 1 0.0
Co2 Co+3 0.1023 0.0531 0.9123 1 0.0
H9 H+1 -0.1573 0.0669 1.1839 1 0.0
H26 H+1 0.1624 0.1182 0.7081 1 0.0
O17 O-2 0.2994 0.2125 0.4464 1 0.0
H5 H+1 -0.1809 -0.2355 0.9828 1 0.0
H24 H+1 0.0302 0.1858 0.8022 1 0.0
H12 H+1 -0.2628 -0.0936 1.1883 1 0.0
H13 H+1 0.0059 -0.1419 1.1828 1 0.0
N1 N-3 0.2017 -0.028 0.9695 1 0.0
H25 H+1 0.2329 0.0736 0.7962 1 0.0
O14 O-2 0.3525 0.3339 1.0803 1 0.0
S4 S+6 0.3694 0.2591 0.5147 1 0.0
H20 H+1 0.1694 -0.0082 1.1135 1 0.0
H11 H+1 -0.2312 -0.1999 1.1744 1 0.0
O3 O-2 0.0384 -0.0351 0.3986 1 0.0
H3 H+1 -0.2021 0.0397 0.9899 1 0.0
O2 O 0.0248 -0.0049 1.0323 1 0.0
H19 H+1 0.2373 0.0313 1.0145 1 0.0
H22 H+1 0.0143 0.089 0.7198 1 0.0
O16 O-2 0.3532 0.3585 0.545 1 0.0
N3 N-3 -0.1149 0.022 1.2073 1 0.0
O9 O-2 -0.0985 -0.1844 0.6793 1 0.0
H31 H+1 -0.0154 -0.0295 0.5163 1 0.0
H18 H+1 0.122 0.1378 1.1229 1 0.0
H33 H+1 0.3394 0.245 0.7197 1 0.0
H7 H+1 -0.061 0.0505 1.192 1 0.0
H30 H+1 0.1208 -0.393 0.7057 1 0.0
H10 H+1 -0.1996 -0.1302 1.2934 1 0.0
H28 H+1 0.1345 -0.1086 0.8301 1 0.0
O10 O-2 -0.1409 -0.1125 0.4673 1 0.0
S3 S+6 0.3406 0.2487 0.9966 1 0.0
H23 H+1 -0.035 0.1107 0.8533 1 0.0
N7 N-3 0.1885 -0.0055 1.0227 1 0.0
O7 O-2 -0.044 -0.0288 0.6114 1 0.0
H21 H+1 0.1978 -0.0701 0.991 1 0.0
O15 O-2 0.4462 0.2404 0.4456 1 0.0
N10 N-3 0.1009 -0.0592 0.7921 1 0.0
H15 H+1 -0.0559 -0.2274 1.1939 1 0.0
O1 O -0.0403 -0.0451 0.9732 1 0.0
N2 N-3 -0.1291 -0.2048 0.9726 1 0.0
O6 O-2 0.1216 0.0749 0.5277 1 0.0
N9 N-3 0.1848 0.1137 0.7967 1 0.0
N8 N-3 0.0168 0.119 0.8071 1 0.0
H4 H+1 -0.0862 -0.2483 0.9988 1 0.0
H1 H+1 -0.1848 -0.0385 0.8806 1 0.0
